data_7008343
loop_
_publ_author_name
'Cowley, Andrew R.'
'Downs, Anthony J.'
'Himmel, Hans-Jorg'
'Marchant, Sarah'
'Parsons, Simon'
'Yeoman, Justin A.'

_publ_section_title
;
 1,1,3,3-Tetramethylguanidine-gallane, (Me2N)2CN(H).GaH3: an unusually
 strongly bound gallane adduct.
;
_journal_issue 9
_journal_name_full 'Dalton transactions (Cambridge, England : 2003)'
_journal_page_first 1591
_journal_page_last 1597
_journal_paper_doi 10.1039/b501818h
_journal_year 2005
_chemical_compound_source
;
synthesis as described
;
_chemical_formula_moiety ' C5 H16 Ga1 N3 '
_chemical_formula_sum 'C5 H16 Ga N3'
_chemical_formula_weight 187.92
_chemical_melting_point ?
_chemical_name_systematic
;
?
;
_space_group_IT_number 14
_symmetry_cell_setting monoclinic
_symmetry_space_group_name_Hall '-P 2yn'
_symmetry_space_group_name_H-M 'P 1 21/n 1'
_atom_sites_solution_hydrogens difmap
_atom_sites_solution_primary direct
_cell_angle_alpha 90
_cell_angle_beta 103.2623(18)
_cell_angle_gamma 90
_cell_formula_units_Z 4
_cell_length_a 8.4051(3)
_cell_length_b 9.8322(4)
_cell_length_c 11.6927(5)
_cell_measurement_reflns_used 7663
_cell_measurement_temperature 150
_cell_measurement_theta_max 28
_cell_measurement_theta_min 5
_cell_volume 940.52(7)
_computing_cell_refinement
;
KappaCCD software 'DENZO' (Otwinowski & Minor, 1996)
;
_computing_data_collection
;
KappaCCD software 'Collect' (Nonius, 2000)
;
_computing_data_reduction
;
KappaCCD software 'DENZO' (Otwinowski & Minor, 1996)
;
_computing_publication_material
;
CRYSTALS (Watkin et al, 2001)
;
_computing_structure_refinement
;
CRYSTALS (Watkin et al, 2001)
;
_computing_structure_solution 'SIR92 (Giacovazzo et al, 1992)'
_diffrn_ambient_temperature 150
_diffrn_measured_fraction_theta_max 0.996
_diffrn_measurement_device_type
;
Nonius KappaCCD
;
_diffrn_measurement_method \w
_diffrn_radiation_monochromator graphite
_diffrn_radiation_type 'Mo K\a'
_diffrn_radiation_wavelength 0.71073
_diffrn_reflns_av_R_equivalents 0.036
_diffrn_reflns_limit_h_max 10
_diffrn_reflns_limit_h_min -10
_diffrn_reflns_limit_k_max 12
_diffrn_reflns_limit_k_min -12
_diffrn_reflns_limit_l_max 15
_diffrn_reflns_limit_l_min -15
_diffrn_reflns_number 7663
_diffrn_reflns_theta_max 27.48
_diffrn_reflns_theta_min 5.24
_diffrn_standards_decay_% 0.00
_diffrn_standards_interval_count 0
_diffrn_standards_interval_time 0
_diffrn_standards_number 0
_exptl_absorpt_coefficient_mu 2.861
_exptl_absorpt_correction_T_max 0.50
_exptl_absorpt_correction_T_min 0.48
_exptl_absorpt_correction_type multi-scan
_exptl_absorpt_process_details
;
Denzo/Scalepack (Otwinowski & Minor, 1996)
;
_exptl_crystal_colour ' colourless '
_exptl_crystal_density_diffrn 1.327
_exptl_crystal_density_meas ?
_exptl_crystal_description ' fragment '
_exptl_crystal_F_000 392.615
_exptl_crystal_size_max 0.26
_exptl_crystal_size_mid 0.26
_exptl_crystal_size_min 0.24
_refine_diff_density_max 0.28
_refine_diff_density_min -0.62
_refine_ls_extinction_method None
_refine_ls_goodness_of_fit_ref 0.9080
_refine_ls_hydrogen_treatment refall
_refine_ls_matrix_type full
_refine_ls_number_parameters 146
_refine_ls_number_reflns 1641
_refine_ls_R_factor_gt 0.0281
_refine_ls_shift/su_max 0.035232
_refine_ls_structure_factor_coef F
_refine_ls_weighting_details
;
Chebychev polynomial with 3 parameters (Carruthers & Watkin , 1979)
0.962    0.292    0.595
;
_refine_ls_weighting_scheme calc
_refine_ls_wR_factor_ref 0.0341
_reflns_limit_h_max 10
_reflns_limit_h_min -10
_reflns_limit_k_max 12
_reflns_limit_k_min 0
_reflns_limit_l_max 15
_reflns_limit_l_min 0
_reflns_number_gt 1641
_reflns_number_total 2135
_reflns_threshold_expression >3.00\s(I)
_cod_data_source_file b501818h.txt
_cod_data_source_block COMPOUND3
_cod_depositor_comments
;
The following automatic conversions were performed:
'_symmetry_cell_setting' value 'Monoclinic ' changed to 'monoclinic'
according to '/home/adriana/struct/CIF-dictionaries/cif_core.dic'
dictionary named 'cif_core.dic' version 2.4.1 from 2010-06-29.

Automatic conversion script
Id: cif_fix_enum 1555 2011-01-17 13:19:09Z saulius 

The following automatic conversions were performed:

'_chemical_melting_point' value 'not measured' was changed to '?' -
the value is undefined or not given.

Automatic conversion script
Id: cif_fix_values 1569 2011-02-09 13:29:24Z adriana 
;
_cod_original_cell_volume 940.5
_cod_original_sg_symbol_H-M 'P 1 21/n 1 '
_cod_original_formula_sum ' C5 H16 Ga1 N3 '
_cod_database_code 7008343

loop_
_symmetry_equiv_pos_as_xyz
x,y,z
-x,-y,-z
-x+1/2,y+1/2,-z+1/2
x+1/2,-y+1/2,z+1/2

loop_
_atom_site_label
_atom_site_fract_x
_atom_site_fract_y
_atom_site_fract_z
_atom_site_U_iso_or_equiv
_atom_site_occupancy
_atom_site_adp_type
Ga1 0.31077(3) 0.15871(3) 0.55590(3) 0.0387 1.0000 Uani
N1 0.5493(2) 0.1970(2) 0.59832(17) 0.0312 1.0000 Uani
C1 0.6290(2) 0.3120(2) 0.62653(17) 0.0259 1.0000 Uani
N2 0.5709(2) 0.40660(19) 0.68970(16) 0.0317 1.0000 Uani
C2 0.5850(4) 0.5518(3) 0.6699(3) 0.0452 1.0000 Uani
C3 0.4656(3) 0.3683(3) 0.7676(2) 0.0422 1.0000 Uani
N3 0.7708(2) 0.3400(2) 0.59407(17) 0.0336 1.0000 Uani
C4 0.9031(3) 0.4159(3) 0.6699(3) 0.0462 1.0000 Uani
C5 0.8174(3) 0.2643(3) 0.5007(3) 0.0447 1.0000 Uani
H1 0.308(5) 0.051(4) 0.451(3) 0.07(1) 1.0000 Uiso
H2 0.268(5) 0.095(5) 0.660(3) 0.083(12) 1.0000 Uiso
H3 0.219(4) 0.295(4) 0.516(3) 0.07(1) 1.0000 Uiso
H4 0.602(4) 0.142(3) 0.577(3) 0.039(8) 1.0000 Uiso
H21 0.637(4) 0.570(3) 0.605(3) 0.043(8) 1.0000 Uiso
H22 0.644(5) 0.598(4) 0.742(3) 0.06(1) 1.0000 Uiso
H23 0.480(4) 0.588(3) 0.655(3) 0.048(8) 1.0000 Uiso
H31 0.485(4) 0.271(4) 0.788(3) 0.057(9) 1.0000 Uiso
H32 0.501(4) 0.417(3) 0.838(3) 0.050(8) 1.0000 Uiso
H33 0.358(4) 0.386(3) 0.732(3) 0.051(8) 1.0000 Uiso
H41 0.875(4) 0.440(3) 0.743(3) 0.051(8) 1.0000 Uiso
H42 0.998(4) 0.363(3) 0.685(3) 0.051(9) 1.0000 Uiso
H43 0.924(5) 0.500(4) 0.630(4) 0.077(12) 1.0000 Uiso
H51 0.726(4) 0.237(4) 0.445(3) 0.054(9) 1.0000 Uiso
H52 0.893(4) 0.186(4) 0.530(3) 0.055(9) 1.0000 Uiso
H53 0.875(5) 0.323(4) 0.458(3) 0.06(1) 1.0000 Uiso

loop_
_atom_site_aniso_label
_atom_site_aniso_U_11
_atom_site_aniso_U_22
_atom_site_aniso_U_33
_atom_site_aniso_U_23
_atom_site_aniso_U_13
_atom_site_aniso_U_12
Ga1 0.02604(15) 0.03350(15) 0.05558(18) 0.00128(12) 0.0074(1) -0.0053(1)
N1 0.0269(8) 0.0285(9) 0.039(1) -0.0020(7) 0.0103(7) 0.0014(7)
C1 0.0222(9) 0.029(1) 0.0272(9) 0.0020(7) 0.0063(7) 0.0010(7)
N2 0.0319(9) 0.0310(9) 0.034(1) -0.0025(7) 0.0123(7) 0.0008(7)
C2 0.0469(14) 0.0304(12) 0.0550(16) -0.0036(11) 0.0052(12) 0.004(1)
C3 0.0345(12) 0.0592(17) 0.0364(12) -0.0049(11) 0.015(1) 0.0043(11)
N3 0.0273(8) 0.039(1) 0.0374(9) -0.0040(8) 0.0131(7) -0.0051(8)
C4 0.0287(12) 0.0505(16) 0.0589(16) -0.0086(13) 0.0092(11) -0.0101(11)
C5 0.0360(12) 0.0598(17) 0.0443(14) -0.0068(12) 0.0215(11) -0.0009(12)

loop_
_atom_type_symbol
_atom_type_scat_dispersion_real
_atom_type_scat_dispersion_imag
_atom_type_scat_Cromer_Mann_a1
_atom_type_scat_Cromer_Mann_b1
_atom_type_scat_Cromer_Mann_a2
_atom_type_scat_Cromer_Mann_b2
_atom_type_scat_Cromer_Mann_a3
_atom_type_scat_Cromer_Mann_b3
_atom_type_scat_Cromer_Mann_a4
_atom_type_scat_Cromer_Mann_b4
_atom_type_scat_Cromer_Mann_c
_atom_type_scat_source
'C   ' 0.0020 0.0020 2.3100 20.8439 1.0200 10.2075 1.5886 0.5687 0.8650 51.6512 0.2156 International_Tables_Vol_IV_Table_2.2B
'H   ' 0.0000 0.0000 0.4930 10.5109 0.3229 26.1257 0.1402 3.1424 0.0408 57.7997 0.0030 International_Tables_Vol_IV_Table_2.2B
'Ga  ' 0.1630 1.6090 15.2354 3.0669 6.7006 0.2412 4.3591 10.7805 2.9623 61.4135 1.7189 International_Tables_Vol_IV_Table_2.2B
'N   ' 0.0040 0.0030 12.2126 0.0057 3.1322 9.8933 2.0125 28.9975 1.1663 0.5826 -11.5290 International_Tables_Vol_IV_Table_2.2B

loop_
_geom_angle_atom_site_label_1
_geom_angle_site_symmetry_1
_geom_angle_atom_site_label_2
_geom_angle_site_symmetry_2
_geom_angle_atom_site_label_3
_geom_angle_site_symmetry_3
_geom_angle
_geom_angle_publ_flag
N1 . Ga1 . H1 . 98.8(13) no
N1 . Ga1 . H2 . 107.0(16) no
H1 . Ga1 . H2 . 112.6(22) no
N1 . Ga1 . H3 . 108.0(14) no
H1 . Ga1 . H3 . 114.3(18) no
H2 . Ga1 . H3 . 114.5(21) no
Ga1 . N1 . C1 . 130.60(16) yes
Ga1 . N1 . H4 . 113.9(23) no
C1 . N1 . H4 . 112.6(23) no
N1 . C1 . N2 . 120.21(19) yes
N1 . C1 . N3 . 122.15(19) yes
N2 . C1 . N3 . 117.64(19) yes
C1 . N2 . C2 . 122.5(2) yes
C1 . N2 . C3 . 120.8(2) yes
C2 . N2 . C3 . 115.9(2) yes
N2 . C2 . H21 . 111.9(18) no
N2 . C2 . H22 . 111.0(21) no
H21 . C2 . H22 . 110.7(27) no
N2 . C2 . H23 . 107.5(20) no
H21 . C2 . H23 . 110.8(25) no
H22 . C2 . H23 . 104.6(28) no
N2 . C3 . H31 . 108.1(19) no
N2 . C3 . H32 . 107.6(20) no
H31 . C3 . H32 . 106.0(28) no
N2 . C3 . H33 . 110.0(20) no
H31 . C3 . H33 . 112.4(29) no
H32 . C3 . H33 . 112.5(28) no
C1 . N3 . C4 . 121.9(2) yes
C1 . N3 . C5 . 120.8(2) yes
C4 . N3 . C5 . 114.9(2) yes
N3 . C4 . H41 . 110.9(19) no
N3 . C4 . H42 . 109.4(20) no
H41 . C4 . H42 . 109.6(27) no
N3 . C4 . H43 . 109.7(24) no
H41 . C4 . H43 . 108.7(31) no
H42 . C4 . H43 . 108.6(30) no
N3 . C5 . H51 . 111.0(20) no
N3 . C5 . H52 . 113.2(19) no
H51 . C5 . H52 . 112.1(29) no
N3 . C5 . H53 . 109.6(21) no
H51 . C5 . H53 . 104.0(29) no
H52 . C5 . H53 . 106.4(28) no

loop_
_geom_bond_atom_site_label_1
_geom_bond_site_symmetry_1
_geom_bond_atom_site_label_2
_geom_bond_site_symmetry_2
_geom_bond_distance
_geom_bond_publ_flag
Ga1 . N1 . 1.9881(19) yes
Ga1 . H1 . 1.61(4) no
Ga1 . H2 . 1.49(4) no
Ga1 . H3 . 1.57(4) no
N1 . C1 . 1.316(3) yes
N1 . H4 . 0.78(3) no
C1 . N2 . 1.347(3) yes
C1 . N3 . 1.360(3) yes
N2 . C2 . 1.455(3) yes
N2 . C3 . 1.457(3) yes
C2 . H21 . 0.97(3) no
C2 . H22 . 0.99(4) no
C2 . H23 . 0.93(3) no
C3 . H31 . 0.99(4) no
C3 . H32 . 0.94(3) no
C3 . H33 . 0.92(4) no
N3 . C4 . 1.458(3) yes
N3 . C5 . 1.448(3) yes
C4 . H41 . 0.97(3) no
C4 . H42 . 0.94(4) no
C4 . H43 . 0.98(4) no
C5 . H51 . 0.93(3) no
C5 . H52 . 1.01(4) no
C5 . H53 . 0.96(4) no
